data_4035213
loop_
_publ_author_name
'Gao, Wen-Chao'
'Cheng, Yu-Fei'
'Shang, Yu-Zhu'
'Chang, Hong-Hong'
'Li, Xing'
'Zhou, Rong'
'Qiao, Yan'
'Wei, Wen-Long'

_publ_section_title
;
 Copper(II)-Catalyzed Four-Component Oxysulfonylation/Diazenylation:
 Synthesis of \a-Arylhydrazo-\b-keto Sulfones.
;
_journal_issue 19
_journal_name_full 'The Journal of organic chemistry'
_journal_page_first 11956
_journal_page_last 11962
_journal_paper_doi 10.1021/acs.joc.8b01843
_journal_volume 83
_journal_year 2018
_chemical_formula_moiety 'C22 H19 Cl N2 O4 S'
_chemical_formula_sum 'C22 H19 Cl N2 O4 S'
_chemical_formula_weight 442.90
_space_group_crystal_system triclinic
_space_group_IT_number 2
_space_group_name_Hall '-P 1'
_space_group_name_H-M_alt 'P -1'
_atom_sites_solution_hydrogens mixed
_atom_sites_solution_primary direct
_audit_creation_date 2017-10-11
_audit_creation_method
;
Olex2 1.2
(compiled 2017.08.10 svn.r3458 for OlexSys, GUI svn.r5381)
;
_audit_update_record
;
????
;
_cell_angle_alpha 98.357(7)
_cell_angle_beta 106.844(2)
_cell_angle_gamma 104.871(9)
_cell_formula_units_Z 2
_cell_length_a 7.934(3)
_cell_length_b 11.694(5)
_cell_length_c 12.083(4)
_cell_measurement_reflns_used 3150
_cell_measurement_temperature 153
_cell_measurement_theta_max 27.5
_cell_measurement_theta_min 3.1
_cell_volume 1007.4(7)
_computing_cell_refinement 'CrystalClear-SM Expert 2.1 b42 (Rigaku, 2015)'
_computing_data_collection 'CrystalClear-SM Expert 2.1 b42 (Rigaku, 2015)'
_computing_data_reduction 'CrystalClear-SM Expert 2.1 b42 (Rigaku, 2015)'
_computing_molecular_graphics 'Olex2 (Dolomanov et al., 2009)'
_computing_publication_material 'Olex2 (Dolomanov et al., 2009)'
_computing_structure_refinement 'ShelXL (Sheldrick, 2015)'
_computing_structure_solution 'ShelXS (Sheldrick, 2008)'
_diffrn_ambient_temperature 153
_diffrn_measured_fraction_theta_full 0.979
_diffrn_measured_fraction_theta_max 0.957
_diffrn_measurement_device_type 'Rigaku Xtalab P200'
_diffrn_measurement_method '\w scans'
_diffrn_radiation_monochromator confocal
_diffrn_radiation_type MoK\a
_diffrn_radiation_wavelength 0.71073
_diffrn_reflns_av_R_equivalents 0.0301
_diffrn_reflns_av_unetI/netI 0.0311
_diffrn_reflns_Laue_measured_fraction_full 0.979
_diffrn_reflns_Laue_measured_fraction_max 0.957
_diffrn_reflns_limit_h_max 10
_diffrn_reflns_limit_h_min -10
_diffrn_reflns_limit_k_max 15
_diffrn_reflns_limit_k_min -13
_diffrn_reflns_limit_l_max 15
_diffrn_reflns_limit_l_min -15
_diffrn_reflns_number 10942
_diffrn_reflns_point_group_measured_fraction_full 0.979
_diffrn_reflns_point_group_measured_fraction_max 0.957
_diffrn_reflns_theta_full 25.242
_diffrn_reflns_theta_max 27.541
_diffrn_reflns_theta_min 3.083
_exptl_absorpt_coefficient_mu 0.326
_exptl_absorpt_correction_T_max 1.000
_exptl_absorpt_correction_T_min 0.857
_exptl_absorpt_correction_type multi-scan
_exptl_absorpt_process_details 'REQAB(Rigaku, 1998)'
_exptl_crystal_colour colourless
_exptl_crystal_colour_primary colourless
_exptl_crystal_density_diffrn 1.460
_exptl_crystal_density_method "'not measured'"
_exptl_crystal_description prism
_exptl_crystal_F_000 460
_exptl_crystal_size_max 0.22
_exptl_crystal_size_mid 0.18
_exptl_crystal_size_min 0.16
_refine_diff_density_max 0.394
_refine_diff_density_min -0.242
_refine_diff_density_rms 0.057
_refine_ls_extinction_method none
_refine_ls_goodness_of_fit_ref 1.035
_refine_ls_hydrogen_treatment mixed
_refine_ls_matrix_type full
_refine_ls_number_parameters 277
_refine_ls_number_reflns 4453
_refine_ls_number_restraints 0
_refine_ls_restrained_S_all 1.035
_refine_ls_R_factor_all 0.0437
_refine_ls_R_factor_gt 0.0361
_refine_ls_shift/su_max 0.001
_refine_ls_shift/su_mean 0.000
_refine_ls_structure_factor_coef Fsqd
_refine_ls_weighting_details 'w=1/[\s^2^(Fo^2^)+(0.0680P)^2^+0.0787P] where P=(Fo^2^+2Fc^2^)/3'
_refine_ls_weighting_scheme calc
_refine_ls_wR_factor_gt 0.0991
_refine_ls_wR_factor_ref 0.1031
_reflns_Friedel_coverage 0.000
_reflns_number_gt 3776
_reflns_number_total 4453
_reflns_threshold_expression 'I > 2\s(I)'
_cod_data_source_file jo8b01843_si_002.cif
_cod_data_source_block shelx
_cod_original_cell_volume 1007.4(6)
_cod_database_code 4035213
_shelx_shelxl_version_number 2014/8
_shelx_space_group_comment
;
The symmetry employed for this shelxl refinement is uniquely defined
by the following loop, which should always be used as a source of
symmetry information in preference to the above space-group names.
They are only intended as comments.
;
_shelx_estimated_absorpt_t_max 0.950
_shelx_estimated_absorpt_t_min 0.932
_olex2_refinement_description
;
1. Fixed Uiso
 At 1.2 times of:
  All C(H) groups
 At 1.5 times of:
  All C(H,H,H) groups
2.a Aromatic/amide H refined with riding coordinates:
 C4(H4), C5(H5), C7(H7), C8(H8), C10(H10), C11(H11), C13(H13), C14(H14),
 C17(H17), C18(H18), C20(H20), C21(H21)
2.b Idealised Me refined as rotating group:
 C15(H15A,H15B,H15C), C22(H22A,H22B,H22C)
;
_olex2_submission_special_instructions 'No special instructions were received'

loop_
_space_group_symop_operation_xyz
'x, y, z'
'-x, -y, -z'

loop_
_atom_site_label
_atom_site_type_symbol
_atom_site_fract_x
_atom_site_fract_y
_atom_site_fract_z
_atom_site_U_iso_or_equiv
_atom_site_adp_type
_atom_site_occupancy
_atom_site_site_symmetry_order
_atom_site_calc_flag
_atom_site_refinement_flags_posn
Cl1 Cl -0.50078(7) -0.14924(4) -0.26037(3) 0.03858(13) Uani 1 1 d .
S1 S 0.12506(5) 0.31081(3) 0.43970(3) 0.02125(11) Uani 1 1 d .
O1 O -0.05032(16) 0.04956(10) 0.32190(10) 0.0322(3) Uani 1 1 d .
O2 O 0.32483(17) 0.60520(10) -0.14883(9) 0.0320(3) Uani 1 1 d .
O3 O -0.02277(15) 0.27231(11) 0.48502(10) 0.0302(3) Uani 1 1 d .
O4 O 0.20207(15) 0.43976(9) 0.44888(9) 0.0259(2) Uani 1 1 d .
N1 N 0.08954(16) 0.29512(11) 0.20311(10) 0.0216(3) Uani 1 1 d .
N2 N 0.19162(17) 0.40776(12) 0.22184(11) 0.0234(3) Uani 1 1 d .
C1 C 0.04983(19) 0.24184(13) 0.28458(12) 0.0212(3) Uani 1 1 d .
C2 C -0.0551(2) 0.10990(14) 0.24733(13) 0.0239(3) Uani 1 1 d .
C3 C -0.16102(19) 0.05151(13) 0.11854(13) 0.0223(3) Uani 1 1 d .
C4 C -0.24872(19) 0.11143(13) 0.03969(13) 0.0230(3) Uani 1 1 d .
H4 H -0.2369 0.1946 0.0662 0.028 Uiso 1 1 calc R
C5 C -0.3531(2) 0.04998(13) -0.07727(13) 0.0245(3) Uani 1 1 d .
H5 H -0.4133 0.0904 -0.1313 0.029 Uiso 1 1 calc R
C6 C -0.3685(2) -0.07097(14) -0.11416(13) 0.0255(3) Uani 1 1 d .
C7 C -0.2841(2) -0.13283(14) -0.03719(14) 0.0277(3) Uani 1 1 d .
H7 H -0.2967 -0.2161 -0.0640 0.033 Uiso 1 1 calc R
C8 C -0.1814(2) -0.07091(14) 0.07927(14) 0.0266(3) Uani 1 1 d .
H8 H -0.1239 -0.1123 0.1334 0.032 Uiso 1 1 calc R
C9 C 0.22089(19) 0.45372(13) 0.12392(12) 0.0216(3) Uani 1 1 d .
C10 C 0.1240(2) 0.38785(13) 0.00776(13) 0.0240(3) Uani 1 1 d .
H10 H 0.0355 0.3099 -0.0081 0.029 Uiso 1 1 calc R
C11 C 0.1560(2) 0.43573(14) -0.08622(13) 0.0247(3) Uani 1 1 d .
H11 H 0.0898 0.3903 -0.1660 0.030 Uiso 1 1 calc R
C12 C 0.2845(2) 0.54948(14) -0.06306(13) 0.0244(3) Uani 1 1 d .
C13 C 0.3814(2) 0.61566(14) 0.05404(13) 0.0251(3) Uani 1 1 d .
H13 H 0.4695 0.6938 0.0700 0.030 Uiso 1 1 calc R
C14 C 0.3498(2) 0.56788(13) 0.14737(13) 0.0237(3) Uani 1 1 d .
H14 H 0.4162 0.6131 0.2272 0.028 Uiso 1 1 calc R
C15 C 0.2404(3) 0.53613(16) -0.26945(14) 0.0348(4) Uani 1 1 d .
H15A H 0.2848 0.5841 -0.3213 0.052 Uiso 1 1 calc GR
H15B H 0.1053 0.5162 -0.2929 0.052 Uiso 1 1 calc GR
H15C H 0.2731 0.4608 -0.2769 0.052 Uiso 1 1 calc GR
C16 C 0.30847(19) 0.25925(13) 0.50903(12) 0.0213(3) Uani 1 1 d .
C17 C 0.4842(2) 0.31758(13) 0.50834(12) 0.0226(3) Uani 1 1 d .
H17 H 0.5037 0.3851 0.4730 0.027 Uiso 1 1 calc R
C18 C 0.6305(2) 0.27664(14) 0.55947(13) 0.0248(3) Uani 1 1 d .
H18 H 0.7511 0.3169 0.5599 0.030 Uiso 1 1 calc R
C19 C 0.6028(2) 0.17659(14) 0.61053(13) 0.0258(3) Uani 1 1 d .
C20 C 0.4249(2) 0.11994(14) 0.61049(14) 0.0284(3) Uani 1 1 d .
H20 H 0.4048 0.0524 0.6457 0.034 Uiso 1 1 calc R
C21 C 0.2771(2) 0.16031(14) 0.56012(13) 0.0262(3) Uani 1 1 d .
H21 H 0.1566 0.1211 0.5606 0.031 Uiso 1 1 calc R
C22 C 0.7633(2) 0.13278(17) 0.66524(16) 0.0359(4) Uani 1 1 d .
H22A H 0.8565 0.1544 0.6270 0.054 Uiso 1 1 calc GR
H22B H 0.7190 0.0441 0.6537 0.054 Uiso 1 1 calc GR
H22C H 0.8189 0.1713 0.7506 0.054 Uiso 1 1 calc GR
H2 H 0.233(3) 0.4565(17) 0.2891(18) 0.033(5) Uiso 1 1 d .

loop_
_atom_site_aniso_label
_atom_site_aniso_U_11
_atom_site_aniso_U_22
_atom_site_aniso_U_33
_atom_site_aniso_U_23
_atom_site_aniso_U_13
_atom_site_aniso_U_12
Cl1 0.0565(3) 0.0281(2) 0.02144(19) 0.00170(15) 0.00528(17) 0.00858(18)
S1 0.02223(18) 0.0244(2) 0.01901(17) 0.00666(14) 0.00828(13) 0.00825(14)
O1 0.0366(6) 0.0285(6) 0.0270(6) 0.0131(5) 0.0052(5) 0.0054(5)
O2 0.0453(7) 0.0285(6) 0.0210(5) 0.0078(4) 0.0136(5) 0.0060(5)
O3 0.0282(6) 0.0396(7) 0.0313(6) 0.0134(5) 0.0165(5) 0.0147(5)
O4 0.0320(6) 0.0235(5) 0.0226(5) 0.0055(4) 0.0092(4) 0.0095(4)
N1 0.0207(6) 0.0220(6) 0.0226(6) 0.0070(5) 0.0073(5) 0.0070(5)
N2 0.0275(6) 0.0214(6) 0.0195(6) 0.0047(5) 0.0084(5) 0.0044(5)
C1 0.0208(7) 0.0237(7) 0.0185(6) 0.0058(5) 0.0050(5) 0.0074(5)
C2 0.0222(7) 0.0251(8) 0.0247(7) 0.0082(6) 0.0073(6) 0.0075(6)
C3 0.0200(6) 0.0225(7) 0.0239(7) 0.0075(6) 0.0069(5) 0.0057(5)
C4 0.0232(7) 0.0198(7) 0.0251(7) 0.0058(6) 0.0066(6) 0.0067(6)
C5 0.0264(7) 0.0240(8) 0.0235(7) 0.0082(6) 0.0066(6) 0.0091(6)
C6 0.0284(7) 0.0259(8) 0.0205(7) 0.0039(6) 0.0081(6) 0.0071(6)
C7 0.0332(8) 0.0216(7) 0.0300(8) 0.0051(6) 0.0113(6) 0.0115(6)
C8 0.0273(7) 0.0254(8) 0.0287(8) 0.0093(6) 0.0075(6) 0.0117(6)
C9 0.0237(7) 0.0232(7) 0.0219(7) 0.0084(5) 0.0098(5) 0.0102(6)
C10 0.0250(7) 0.0216(7) 0.0244(7) 0.0058(6) 0.0078(6) 0.0063(6)
C11 0.0297(7) 0.0241(7) 0.0196(7) 0.0039(5) 0.0070(6) 0.0096(6)
C12 0.0300(8) 0.0262(8) 0.0222(7) 0.0095(6) 0.0118(6) 0.0124(6)
C13 0.0273(7) 0.0224(7) 0.0263(7) 0.0065(6) 0.0116(6) 0.0056(6)
C14 0.0272(7) 0.0236(7) 0.0202(7) 0.0043(5) 0.0081(6) 0.0082(6)
C15 0.0464(10) 0.0369(9) 0.0212(7) 0.0084(6) 0.0123(7) 0.0116(8)
C16 0.0228(7) 0.0238(7) 0.0165(6) 0.0036(5) 0.0056(5) 0.0077(6)
C17 0.0255(7) 0.0234(7) 0.0191(6) 0.0044(5) 0.0093(5) 0.0064(6)
C18 0.0230(7) 0.0296(8) 0.0225(7) 0.0049(6) 0.0098(6) 0.0081(6)
C19 0.0282(7) 0.0281(8) 0.0215(7) 0.0051(6) 0.0072(6) 0.0116(6)
C20 0.0303(8) 0.0275(8) 0.0265(7) 0.0111(6) 0.0069(6) 0.0085(6)
C21 0.0242(7) 0.0286(8) 0.0240(7) 0.0088(6) 0.0079(6) 0.0040(6)
C22 0.0314(8) 0.0421(10) 0.0390(9) 0.0158(8) 0.0111(7) 0.0172(7)

loop_
_atom_type_symbol
_atom_type_description
_atom_type_scat_dispersion_real
_atom_type_scat_dispersion_imag
_atom_type_scat_source
C C 0.0033 0.0016 'International Tables Vol C Tables 4.2.6.8 and 6.1.1.4'
H H 0.0000 0.0000 'International Tables Vol C Tables 4.2.6.8 and 6.1.1.4'
Cl Cl 0.1484 0.1585 'International Tables Vol C Tables 4.2.6.8 and 6.1.1.4'
N N 0.0061 0.0033 'International Tables Vol C Tables 4.2.6.8 and 6.1.1.4'
O O 0.0106 0.0060 'International Tables Vol C Tables 4.2.6.8 and 6.1.1.4'
S S 0.1246 0.1234 'International Tables Vol C Tables 4.2.6.8 and 6.1.1.4'

loop_
_geom_angle_atom_site_label_1
_geom_angle_atom_site_label_2
_geom_angle_atom_site_label_3
_geom_angle
O3 S1 O4 118.26(7)
O3 S1 C1 110.03(7)
O3 S1 C16 109.39(7)
O4 S1 C1 104.71(7)
O4 S1 C16 107.53(7)
C16 S1 C1 106.23(7)
C12 O2 C15 117.29(13)
N2 N1 C1 125.65(12)
N1 N2 C9 119.35(12)
N1 N2 H2 122.1(13)
C9 N2 H2 118.3(13)
N1 C1 S1 125.91(11)
N1 C1 C2 117.60(12)
C2 C1 S1 116.32(10)
O1 C2 C1 119.61(13)
O1 C2 C3 120.71(14)
C1 C2 C3 119.66(12)
C4 C3 C2 123.05(13)
C8 C3 C2 117.33(13)
C8 C3 C4 119.47(14)
C3 C4 H4 119.9
C5 C4 C3 120.16(14)
C5 C4 H4 119.9
C4 C5 H5 120.5
C6 C5 C4 119.05(13)
C6 C5 H5 120.5
C5 C6 Cl1 119.41(12)
C5 C6 C7 121.87(14)
C7 C6 Cl1 118.72(12)
C6 C7 H7 120.7
C8 C7 C6 118.58(14)
C8 C7 H7 120.7
C3 C8 H8 119.6
C7 C8 C3 120.86(14)
C7 C8 H8 119.6
C10 C9 N2 121.53(13)
C10 C9 C14 120.12(13)
C14 C9 N2 118.35(13)
C9 C10 H10 120.0
C9 C10 C11 120.03(14)
C11 C10 H10 120.0
C10 C11 H11 120.0
C12 C11 C10 119.96(13)
C12 C11 H11 120.0
O2 C12 C11 124.55(13)
O2 C12 C13 115.62(13)
C11 C12 C13 119.84(13)
C12 C13 H13 119.9
C14 C13 C12 120.17(14)
C14 C13 H13 119.9
C9 C14 H14 120.1
C13 C14 C9 119.89(13)
C13 C14 H14 120.1
O2 C15 H15A 109.5
O2 C15 H15B 109.5
O2 C15 H15C 109.5
H15A C15 H15B 109.5
H15A C15 H15C 109.5
H15B C15 H15C 109.5
C17 C16 S1 118.25(11)
C17 C16 C21 121.10(14)
C21 C16 S1 120.62(11)
C16 C17 H17 120.3
C18 C17 C16 119.50(14)
C18 C17 H17 120.3
C17 C18 H18 119.7
C17 C18 C19 120.69(14)
C19 C18 H18 119.7
C18 C19 C22 120.03(14)
C20 C19 C18 118.65(14)
C20 C19 C22 121.32(14)
C19 C20 H20 119.3
C21 C20 C19 121.33(15)
C21 C20 H20 119.3
C16 C21 H21 120.6
C20 C21 C16 118.73(14)
C20 C21 H21 120.6
C19 C22 H22A 109.5
C19 C22 H22B 109.5
C19 C22 H22C 109.5
H22A C22 H22B 109.5
H22A C22 H22C 109.5
H22B C22 H22C 109.5

loop_
_geom_bond_atom_site_label_1
_geom_bond_atom_site_label_2
_geom_bond_distance
Cl1 C6 1.7386(16)
S1 O3 1.4322(11)
S1 O4 1.4487(12)
S1 C1 1.7847(15)
S1 C16 1.7532(15)
O1 C2 1.2206(18)
O2 C12 1.3720(18)
O2 C15 1.4281(19)
N1 N2 1.3045(18)
N1 C1 1.3091(18)
N2 C9 1.4222(18)
N2 H2 0.84(2)
C1 C2 1.483(2)
C2 C3 1.494(2)
C3 C4 1.394(2)
C3 C8 1.393(2)
C4 H4 0.9500
C4 C5 1.386(2)
C5 H5 0.9500
C5 C6 1.382(2)
C6 C7 1.385(2)
C7 H7 0.9500
C7 C8 1.380(2)
C8 H8 0.9500
C9 C10 1.382(2)
C9 C14 1.389(2)
C10 H10 0.9500
C10 C11 1.395(2)
C11 H11 0.9500
C11 C12 1.385(2)
C12 C13 1.392(2)
C13 H13 0.9500
C13 C14 1.386(2)
C14 H14 0.9500
C15 H15A 0.9800
C15 H15B 0.9800
C15 H15C 0.9800
C16 C17 1.389(2)
C16 C21 1.390(2)
C17 H17 0.9500
C17 C18 1.384(2)
C18 H18 0.9500
C18 C19 1.398(2)
C19 C20 1.396(2)
C19 C22 1.506(2)
C20 H20 0.9500
C20 C21 1.387(2)
C21 H21 0.9500
C22 H22A 0.9800
C22 H22B 0.9800
C22 H22C 0.9800

loop_
_geom_torsion_atom_site_label_1
_geom_torsion_atom_site_label_2
_geom_torsion_atom_site_label_3
_geom_torsion_atom_site_label_4
_geom_torsion
Cl1 C6 C7 C8 -179.07(12)
S1 C1 C2 O1 -16.26(18)
S1 C1 C2 C3 165.57(10)
S1 C16 C17 C18 -178.21(10)
S1 C16 C21 C20 177.84(11)
O1 C2 C3 C4 147.64(15)
O1 C2 C3 C8 -28.0(2)
O2 C12 C13 C14 179.50(13)
O3 S1 C1 N1 139.64(12)
O3 S1 C1 C2 -45.23(12)
O3 S1 C16 C17 -159.36(11)
O3 S1 C16 C21 22.50(14)
O4 S1 C1 N1 11.56(14)
O4 S1 C1 C2 -173.30(10)
O4 S1 C16 C17 -29.75(13)
O4 S1 C16 C21 152.10(12)
N1 N2 C9 C10 9.0(2)
N1 N2 C9 C14 -171.30(13)
N1 C1 C2 O1 159.30(14)
N1 C1 C2 C3 -18.87(19)
N2 N1 C1 S1 0.3(2)
N2 N1 C1 C2 -174.82(13)
N2 C9 C10 C11 179.94(13)
N2 C9 C14 C13 -179.79(13)
C1 S1 C16 C17 81.92(12)
C1 S1 C16 C21 -96.23(13)
C1 N1 N2 C9 -179.19(13)
C1 C2 C3 C4 -34.2(2)
C1 C2 C3 C8 150.13(14)
C2 C3 C4 C5 -176.50(13)
C2 C3 C8 C7 177.16(14)
C3 C4 C5 C6 -0.1(2)
C4 C3 C8 C7 1.3(2)
C4 C5 C6 Cl1 179.46(11)
C4 C5 C6 C7 0.7(2)
C5 C6 C7 C8 -0.3(2)
C6 C7 C8 C3 -0.7(2)
C8 C3 C4 C5 -0.9(2)
C9 C10 C11 C12 -0.2(2)
C10 C9 C14 C13 -0.1(2)
C10 C11 C12 O2 -179.29(13)
C10 C11 C12 C13 0.1(2)
C11 C12 C13 C14 0.1(2)
C12 C13 C14 C9 -0.1(2)
C14 C9 C10 C11 0.3(2)
C15 O2 C12 C11 -5.9(2)
C15 O2 C12 C13 174.73(14)
C16 S1 C1 N1 -102.06(13)
C16 S1 C1 C2 73.08(12)
C16 C17 C18 C19 0.7(2)
C17 C16 C21 C20 -0.3(2)
C17 C18 C19 C20 -1.0(2)
C17 C18 C19 C22 179.68(14)
C18 C19 C20 C21 0.6(2)
C19 C20 C21 C16 0.0(2)
C21 C16 C17 C18 -0.1(2)
C22 C19 C20 C21 179.98(15)
